data_7124319
loop_
_publ_author_name
'M\"uller, Matthias'
'Buchner, Magnus Richard'

_publ_section_title
;
 Preparation and Crystal Structures of the Beryllium Ammines [Be(NH3)4]X2
 (X = Br, I, CN, SCN, N3) and Be(NH3)2X&#x2019;2 (X&#x2019; = Cl, Br, I).
;
_journal_name_full 'Chemical Communications'
_journal_paper_doi 10.1039/C9CC07712J
_journal_year 2019
_chemical_formula_moiety 'C2 H12 Be1 N6'
_chemical_formula_sum 'C2 H12 Be N6'
_chemical_formula_weight 129.19
_space_group_crystal_system orthorhombic
_space_group_IT_number 33
_space_group_name_Hall 'P 2c -2n'
_space_group_name_H-M_alt 'P n a 21'
_symmetry_space_group_name_Hall 'P 2c -2n'
_symmetry_space_group_name_H-M 'P n a 21'
_atom_sites_solution_hydrogens difmap
_audit_creation_method SHELXL-2018/3
_audit_update_record
;
2019-09-26 deposited with the CCDC.    2019-10-15 downloaded from the CCDC.
;
_cell_angle_alpha 90
_cell_angle_beta 90
_cell_angle_gamma 90
_cell_formula_units_Z 4
_cell_length_a 9.1188(3)
_cell_length_b 12.6103(6)
_cell_length_c 6.9022(3)
_cell_measurement_reflns_used 6773
_cell_measurement_temperature 100(2)
_cell_measurement_theta_max 158.34
_cell_measurement_theta_min 11.98
_cell_volume 793.69(6)
_computing_structure_refinement 'SHELXL-2018/3 (Sheldrick, 2018)'
_computing_structure_solution 'SHELXT 2018/2 (Sheldrick, 2018)'
_diffrn_ambient_temperature 100(2)
_diffrn_detector_area_resol_mean 5.81
_diffrn_measured_fraction_theta_full 0.997
_diffrn_measured_fraction_theta_max 0.990
_diffrn_measurement_device_type 'STOE STADIVARI'
_diffrn_measurement_method 'rotation method, \w scans'
_diffrn_radiation_type CuK\a
_diffrn_radiation_wavelength 1.54178
_diffrn_reflns_av_R_equivalents 0.0367
_diffrn_reflns_av_unetI/netI 0.0315
_diffrn_reflns_Laue_measured_fraction_full 0.997
_diffrn_reflns_Laue_measured_fraction_max 0.990
_diffrn_reflns_limit_h_max 11
_diffrn_reflns_limit_h_min -11
_diffrn_reflns_limit_k_max 15
_diffrn_reflns_limit_k_min -15
_diffrn_reflns_limit_l_max 4
_diffrn_reflns_limit_l_min -8
_diffrn_reflns_number 8066
_diffrn_reflns_point_group_measured_fraction_full 0.836
_diffrn_reflns_point_group_measured_fraction_max 0.810
_diffrn_reflns_theta_full 67.679
_diffrn_reflns_theta_max 78.681
_diffrn_reflns_theta_min 5.988
_diffrn_source 'GeniX 3D HF Cu'
_exptl_absorpt_coefficient_mu 0.626
_exptl_absorpt_correction_type none
_exptl_crystal_colour colorless
_exptl_crystal_density_diffrn 1.081
_exptl_crystal_description block
_exptl_crystal_F_000 280
_exptl_crystal_size_max 0.05
_exptl_crystal_size_mid 0.04
_exptl_crystal_size_min 0.04
_refine_diff_density_max 0.134
_refine_diff_density_min -0.155
_refine_diff_density_rms 0.037
_refine_ls_abs_structure_details
;
 Refined as an inversion twin.
;
_refine_ls_abs_structure_Flack 0.4(9)
_refine_ls_extinction_method none
_refine_ls_goodness_of_fit_ref 0.998
_refine_ls_hydrogen_treatment refall
_refine_ls_matrix_type full
_refine_ls_number_parameters 133
_refine_ls_number_reflns 1390
_refine_ls_number_restraints 1
_refine_ls_restrained_S_all 0.998
_refine_ls_R_factor_all 0.0457
_refine_ls_R_factor_gt 0.0336
_refine_ls_shift/su_max 0.000
_refine_ls_shift/su_mean 0.000
_refine_ls_structure_factor_coef Fsqd
_refine_ls_weighting_details 'w=1/[\s^2^(Fo^2^)+(0.0505P)^2^] where P=(Fo^2^+2Fc^2^)/3'
_refine_ls_weighting_scheme calc
_refine_ls_wR_factor_gt 0.0813
_refine_ls_wR_factor_ref 0.0866
_reflns_Friedel_coverage 0.508
_reflns_Friedel_fraction_full 0.643
_reflns_Friedel_fraction_max 0.596
_reflns_number_gt 1129
_reflns_number_total 1390
_reflns_threshold_expression 'I > 2\s(I)'
_cod_data_source_file c9cc07712j2.cif
_cod_data_source_block FVAR2
_cod_database_code 7124319
_shelx_shelxl_version_number 2018/3
_shelx_space_group_comment
;
The symmetry employed for this shelxl refinement is uniquely defined
by the following loop, which should always be used as a source of
symmetry information in preference to the above space-group names.
They are only intended as comments.
;

loop_
_space_group_symop_operation_xyz
'x, y, z'
'-x, -y, z+1/2'
'x+1/2, -y+1/2, z'
'-x+1/2, y+1/2, z+1/2'

loop_
_atom_site_label
_atom_site_type_symbol
_atom_site_fract_x
_atom_site_fract_y
_atom_site_fract_z
_atom_site_U_iso_or_equiv
_atom_site_adp_type
_atom_site_occupancy
_atom_site_site_symmetry_order
_atom_site_calc_flag
_atom_site_refinement_flags_occupancy
_atom_site_disorder_assembly
_atom_site_disorder_group
C1A C 0.1423(2) 0.5436(2) 0.8334(4) 0.0421(7) Uani 0.16(3) 1 d P A 1
N1A N 0.1719(3) 0.6202(2) 0.7748(4) 0.0433(8) Uani 0.16(3) 1 d P A 1
N2A N 0.4948(3) 0.3345(2) 0.8715(4) 0.0435(8) Uani 0.60(4) 1 d P B 1
C2A C 0.4988(3) 0.3074(2) 0.7207(5) 0.0463(8) Uani 0.60(4) 1 d P B 1
C1B C 0.1719(3) 0.6202(2) 0.7748(4) 0.0433(8) Uani 0.84(3) 1 d P A 2
N1B N 0.1423(2) 0.5436(2) 0.8334(4) 0.0421(7) Uani 0.84(3) 1 d P A 2
C2B C 0.4948(3) 0.3345(2) 0.8715(4) 0.0435(8) Uani 0.40(4) 1 d P B 2
N2B N 0.4988(3) 0.3074(2) 0.7207(5) 0.0463(8) Uani 0.40(4) 1 d P B 2
Be1 Be 0.2507(3) 0.4158(2) 0.3127(6) 0.0273(5) Uani 1 1 d . . .
N3 N 0.1989(2) 0.36476(18) 0.5341(4) 0.0332(5) Uani 1 1 d . . .
H3A H 0.111(5) 0.324(3) 0.525(6) 0.055(10) Uiso 1 1 d . . .
H3B H 0.189(3) 0.415(3) 0.626(5) 0.046(9) Uiso 1 1 d . . .
H3C H 0.267(5) 0.316(3) 0.596(6) 0.075(12) Uiso 1 1 d . . .
N4 N 0.1840(3) 0.33828(17) 0.1298(3) 0.0344(5) Uani 1 1 d . . .
H4A H 0.222(6) 0.357(4) 0.001(8) 0.107(17) Uiso 1 1 d . . .
H4B H 0.079(6) 0.328(3) 0.124(6) 0.076(12) Uiso 1 1 d . . .
H4C H 0.222(5) 0.272(3) 0.136(6) 0.081(13) Uiso 1 1 d . . .
N6 N 0.1798(2) 0.54219(15) 0.2890(3) 0.0319(4) Uani 1 1 d . . .
H6A H 0.181(4) 0.572(3) 0.147(7) 0.076(12) Uiso 1 1 d . . .
H6B H 0.218(3) 0.592(3) 0.357(6) 0.051(9) Uiso 1 1 d . . .
H6C H 0.085(4) 0.541(3) 0.303(7) 0.073(11) Uiso 1 1 d . . .
N5 N 0.44016(19) 0.41708(17) 0.2999(4) 0.0302(4) Uani 1 1 d . . .
H5 H 0.481(4) 0.377(3) 0.395(6) 0.053(10) Uiso 1 1 d . . .
H5B H 0.483(3) 0.488(3) 0.292(7) 0.056(9) Uiso 1 1 d . . .
H5C H 0.470(4) 0.392(3) 0.172(6) 0.067(11) Uiso 1 1 d . . .

loop_
_atom_site_aniso_label
_atom_site_aniso_U_11
_atom_site_aniso_U_22
_atom_site_aniso_U_33
_atom_site_aniso_U_23
_atom_site_aniso_U_13
_atom_site_aniso_U_12
C1A 0.0433(11) 0.0466(17) 0.0365(14) 0.0002(11) -0.0001(10) -0.0008(10)
N1A 0.0369(11) 0.0456(17) 0.0473(17) -0.0072(14) -0.0022(12) 0.0027(11)
N2A 0.0328(12) 0.0411(13) 0.057(2) 0.0138(13) 0.0042(11) 0.0050(11)
C2A 0.0428(14) 0.0435(14) 0.0526(19) -0.0030(12) -0.0071(12) 0.0104(11)
C1B 0.0369(11) 0.0456(17) 0.0473(17) -0.0072(14) -0.0022(12) 0.0027(11)
N1B 0.0433(11) 0.0466(17) 0.0365(14) 0.0002(11) -0.0001(10) -0.0008(10)
C2B 0.0328(12) 0.0411(13) 0.057(2) 0.0138(13) 0.0042(11) 0.0050(11)
N2B 0.0428(14) 0.0435(14) 0.0526(19) -0.0030(12) -0.0071(12) 0.0104(11)
Be1 0.0278(11) 0.0231(12) 0.0309(15) -0.0002(11) -0.0016(13) 0.0006(10)
N3 0.0314(11) 0.0339(10) 0.0343(11) 0.0018(9) 0.0024(9) -0.0013(9)
N4 0.0357(11) 0.0335(11) 0.0340(11) -0.0055(9) -0.0054(10) -0.0034(10)
N6 0.0323(9) 0.0282(9) 0.0351(12) -0.0016(9) -0.0021(10) 0.0017(8)
N5 0.0282(8) 0.0303(10) 0.0321(11) 0.0008(9) 0.0014(9) 0.0005(7)

loop_
_atom_type_symbol
_atom_type_description
_atom_type_scat_dispersion_real
_atom_type_scat_dispersion_imag
_atom_type_scat_source
C C 0.0181 0.0091 'International Tables Vol C Tables 4.2.6.8 and 6.1.1.4'
H H 0.0000 0.0000 'International Tables Vol C Tables 4.2.6.8 and 6.1.1.4'
Be Be 0.0038 0.0014 'International Tables Vol C Tables 4.2.6.8 and 6.1.1.4'
N N 0.0311 0.0180 'International Tables Vol C Tables 4.2.6.8 and 6.1.1.4'

loop_
_geom_angle_atom_site_label_1
_geom_angle_atom_site_label_2
_geom_angle_atom_site_label_3
_geom_angle
N4 Be1 N3 110.10(19)
N4 Be1 N6 108.9(2)
N3 Be1 N6 109.0(2)
N4 Be1 N5 108.8(2)
N3 Be1 N5 108.8(2)
N6 Be1 N5 111.10(18)

loop_
_geom_bond_atom_site_label_1
_geom_bond_atom_site_label_2
_geom_bond_distance
C1A N1A 1.082(3)
N2A C2A 1.096(4)
C1B N1B 1.082(3)
C2B N2B 1.096(4)
Be1 N4 1.708(4)
Be1 N3 1.724(5)
Be1 N6 1.728(3)
Be1 N5 1.730(3)

loop_
_geom_hbond_atom_site_label_D
_geom_hbond_atom_site_label_H
_geom_hbond_atom_site_label_A
_geom_hbond_distance_DH
_geom_hbond_distance_HA
_geom_hbond_distance_DA
_geom_hbond_angle_DHA
_geom_hbond_site_symmetry_A
_geom_hbond_publ_flag
N3 H3A N2B^b 0.95(4) 2.37(4) 3.115(4) 135(3) 3_455 yes
N3 H3B N1B^b 0.90(4) 2.20(4) 3.102(4) 173(3) . yes
N3 H3C N2B^b 0.97(4) 2.29(5) 3.109(4) 142(3) . yes
N4 H4A N2A^a 0.98(6) 2.66(5) 3.349(4) 128(4) 1_554 yes
N4 H4A N1B^b 0.98(6) 2.73(5) 3.322(4) 119(3) 1_554 yes
N4 H4B N1A^a 0.97(5) 2.59(5) 3.436(3) 145(3) 2_564 yes
N4 H4C N1A^a 0.90(4) 2.35(4) 3.207(4) 158(4) 4_544 yes
N6 H6A N1A^a 1.05(5) 2.64(5) 3.684(4) 172(3) 1_554 yes
N6 H6A N1B^b 1.05(5) 2.22(4) 3.164(3) 148(3) 1_554 yes
N6 H6C N1B^b 0.87(4) 2.34(3) 3.145(3) 154(3) 2_564 yes
N5 H5 N2B^b 0.91(4) 2.42(4) 3.261(4) 155(3) . yes
N5 H5B N2A^a 0.97(3) 2.32(3) 3.226(3) 155(3) 2_664 yes
N5 H5B N2B^b 0.97(3) 2.63(3) 3.560(4) 159(3) 2_664 yes
N5 H5C N2A^a 0.98(4) 2.21(4) 3.174(4) 170(3) 1_554 yes
